data_1548352
loop_
_publ_author_name
'N. Rajesh Goud'
'Swarupa Gangavaram'
'Kuthuru Suresh'
'Sharmistha Pal'
'Sulur G. Manjunatha'
'Sudhir Nambiar'
'Ashwini Nangia'

_publ_section_title
;
 Novel furosemide cocrystals and selection of high solubility drug forms
;
_journal_name_full 'Journal of Pharmaceutical Sciences'
_journal_page_first 664
_journal_page_last 680
_journal_paper_doi 10.1002/jps.22805
_journal_volume 101
_journal_year 2012
_chemical_formula_sum 'C20 H18 Cl N6 O7 S'
_chemical_formula_weight 521.91
_space_group_IT_number 2
_symmetry_cell_setting triclinic
_symmetry_space_group_name_Hall '-P 1'
_symmetry_space_group_name_H-M 'P -1'
_atom_sites_solution_hydrogens geom
_atom_sites_solution_primary direct
_atom_sites_solution_secondary difmap
_cell_angle_alpha 95.387(5)
_cell_angle_beta 102.271(5)
_cell_angle_gamma 110.101(5)
_cell_formula_units_Z 2
_cell_length_a 7.512(2)
_cell_length_b 9.462(3)
_cell_length_c 17.198(5)
_cell_measurement_reflns_used 3358
_cell_measurement_temperature 100(2)
_cell_measurement_theta_max 25.36
_cell_measurement_theta_min 2.33
_cell_volume 1103.0(6)
_computing_cell_refinement 'Bruker SMART'
_computing_data_collection 'Bruker SMART'
_computing_data_reduction 'Bruker SAINT'
_computing_molecular_graphics 'Bruker SHELXTL'
_computing_publication_material 'Bruker SHELXTL'
_computing_structure_refinement 'SHELXL-97 (Sheldrick, 1997)'
_computing_structure_solution 'SHELXS-97 (Sheldrick, 1990)'
_diffrn_ambient_temperature 100(2)
_diffrn_measured_fraction_theta_full 0.944
_diffrn_measured_fraction_theta_max 0.944
_diffrn_measurement_device_type 'CCD area detector'
_diffrn_measurement_method 'phi and omega scans'
_diffrn_radiation_monochromator graphite
_diffrn_radiation_source 'fine-focus sealed tube'
_diffrn_radiation_type MoK\a
_diffrn_radiation_wavelength 0.71073
_diffrn_reflns_av_R_equivalents 0.0522
_diffrn_reflns_av_sigmaI/netI 0.0772
_diffrn_reflns_limit_h_max 9
_diffrn_reflns_limit_h_min -9
_diffrn_reflns_limit_k_max 11
_diffrn_reflns_limit_k_min -11
_diffrn_reflns_limit_l_max 21
_diffrn_reflns_limit_l_min -21
_diffrn_reflns_number 8290
_diffrn_reflns_theta_full 25.90
_diffrn_reflns_theta_max 25.90
_diffrn_reflns_theta_min 2.33
_exptl_absorpt_coefficient_mu 0.326
_exptl_absorpt_correction_T_max 0.9259
_exptl_absorpt_correction_T_min 0.8593
_exptl_absorpt_correction_type multi-scan
_exptl_absorpt_process_details Sadabs
_exptl_crystal_colour colorless
_exptl_crystal_density_diffrn 1.572
_exptl_crystal_density_method 'not measured'
_exptl_crystal_description Plate
_exptl_crystal_F_000 538
_exptl_crystal_size_max 0.48
_exptl_crystal_size_mid 0.36
_exptl_crystal_size_min 0.24
_refine_diff_density_max 0.685
_refine_diff_density_min -0.700
_refine_diff_density_rms 0.112
_refine_ls_extinction_method none
_refine_ls_goodness_of_fit_ref 1.065
_refine_ls_hydrogen_treatment mixed
_refine_ls_matrix_type full
_refine_ls_number_parameters 363
_refine_ls_number_reflns 4045
_refine_ls_number_restraints 0
_refine_ls_restrained_S_all 1.065
_refine_ls_R_factor_all 0.0853
_refine_ls_R_factor_gt 0.0735
_refine_ls_shift/su_max 0.000
_refine_ls_shift/su_mean 0.000
_refine_ls_structure_factor_coef Fsqd
_refine_ls_weighting_details 'calc w=1/[\s^2^(Fo^2^)+(0.0753P)^2^+2.8625P] where P=(Fo^2^+2Fc^2^)/3'
_refine_ls_weighting_scheme calc
_refine_ls_wR_factor_gt 0.1782
_refine_ls_wR_factor_ref 0.1874
_reflns_number_gt 3388
_reflns_number_total 4045
_reflns_threshold_expression >2sigma(I)
_cod_data_source_file 1.cif
_cod_data_source_block FUROS-CAF
_cod_depositor_comments
;
The following automatic conversions were performed:

'_symmetry_cell_setting' value 'Triclinic' changed to 'triclinic'
according to the built-in table from CIF Core dictionary named
'cif_core.dic' version 2.4.1 from 2010-06-29.

'_exptl_absorpt_correction_type' value 'Multi-scan' changed to
'multi-scan' according to the built-in table from CIF Core dictionary
named 'cif_core.dic' version 2.4.1 from 2010-06-29.

Automatic conversion script
Id: cif_fix_values 5376 2017-05-30 11:51:03Z andrius 
;
_cod_original_sg_symbol_H-M 'P-1   '
_cod_database_code 1548352

loop_
_symmetry_equiv_pos_as_xyz
'x, y, z'
'-x, -y, -z'

loop_
_atom_site_label
_atom_site_type_symbol
_atom_site_fract_x
_atom_site_fract_y
_atom_site_fract_z
_atom_site_U_iso_or_equiv
_atom_site_adp_type
_atom_site_occupancy
_atom_site_symmetry_multiplicity
_atom_site_calc_flag
_atom_site_refinement_flags
_atom_site_disorder_assembly
_atom_site_disorder_group
C1 C 0.5083(6) 0.3072(5) 0.3651(3) 0.0215(9) Uani 1 1 d . . .
H1A H 0.3869 0.2446 0.3747 0.032 Uiso 1 1 calc R . .
H1B H 0.6089 0.3442 0.4153 0.032 Uiso 1 1 calc R . .
H1C H 0.5455 0.2476 0.3279 0.032 Uiso 1 1 calc R . .
C2 C 0.2190(6) 0.5023(5) 0.1413(2) 0.0225(9) Uani 1 1 d . . .
H2A H 0.2958 0.4978 0.1038 0.034 Uiso 1 1 calc R . .
H2B H 0.1679 0.5814 0.1332 0.034 Uiso 1 1 calc R . .
H2C H 0.1122 0.4057 0.1327 0.034 Uiso 1 1 calc R . .
C3 C 0.3702(6) 0.4115(5) 0.2537(2) 0.0188(8) Uani 1 1 d . . .
C4 C 0.5628(5) 0.5815(4) 0.3753(2) 0.0164(8) Uani 1 1 d . . .
C5 C 0.5318(5) 0.7022(4) 0.3455(2) 0.0170(8) Uani 1 1 d . . .
C6 C 0.4194(6) 0.6872(4) 0.2661(2) 0.0177(8) Uani 1 1 d . . .
C7 C 0.7190(6) 0.7757(5) 0.4683(2) 0.0210(9) Uani 1 1 d . . .
H7 H 0.7976 0.8381 0.5174 0.025 Uiso 1 1 calc R . .
C8 C 0.6403(6) 0.9825(4) 0.4091(3) 0.0222(9) Uani 1 1 d . . .
H8A H 0.7178 1.0439 0.4610 0.033 Uiso 1 1 calc R . .
H8B H 0.5094 0.9819 0.3996 0.033 Uiso 1 1 calc R . .
H8C H 0.6982 1.0246 0.3676 0.033 Uiso 1 1 calc R . .
C9 C 0.9408(6) 0.7135(4) 0.2682(2) 0.0182(8) Uani 1 1 d . . .
C10 C 0.8084(5) 0.6197(4) 0.1955(2) 0.0161(8) Uani 1 1 d . . .
C11 C 0.7527(5) 0.4643(4) 0.1837(2) 0.0167(8) Uani 1 1 d . . .
H11 H 0.6627 0.4053 0.1358 0.020 Uiso 1 1 calc R . .
C12 C 0.8285(5) 0.3919(4) 0.2426(2) 0.0166(8) Uani 1 1 d . A .
C13 C 0.9631(6) 0.4839(4) 0.3149(2) 0.0169(8) Uani 1 1 d . . .
C14 C 1.0131(5) 0.6429(4) 0.3260(2) 0.0145(8) Uani 1 1 d . . .
H14 H 1.0988 0.7028 0.3746 0.017 Uiso 1 1 calc R . .
C15 C 1.0556(6) 0.4198(5) 0.3792(2) 0.0188(8) Uani 1 1 d . . .
C16 C 0.6337(6) 0.1352(5) 0.1583(2) 0.0214(9) Uani 1 1 d . A .
H16A H 0.5166 0.1597 0.1475 0.026 Uiso 1 1 calc R . .
H16B H 0.5962 0.0313 0.1687 0.026 Uiso 1 1 calc R . .
C17 C 0.7107(6) 0.1427(4) 0.0853(2) 0.0192(8) Uani 1 1 d . . .
C19 C 0.8391(11) 0.1491(8) -0.0189(5) 0.0547(19) Uani 1 1 d . . .
C18A C 0.851(3) 0.112(2) 0.0672(9) 0.024(3) Uani 0.648(13) 1 d P A 1
C20A C 0.6972(13) 0.1819(8) -0.0376(5) 0.027(2) Uani 0.648(13) 1 d P A 1
O5A O 0.6038(11) 0.1848(7) 0.0228(4) 0.0201(17) Uani 0.648(13) 1 d P A 1
C18B C 0.680(3) 0.189(2) 0.0092(15) 0.030(4) Uani 0.352(13) 1 d P A 2
C20B C 0.942(3) 0.1324(17) 0.0202(11) 0.045(5) Uani 0.352(13) 1 d P A 2
O5B O 0.894(3) 0.106(3) 0.0905(12) 0.030(4) Uani 0.352(13) 1 d P A 2
Cl1 Cl 0.71549(14) 0.69843(11) 0.11760(6) 0.0216(3) Uani 1 1 d . . .
H3A H 1.222(7) 0.468(6) 0.481(3) 0.034(14) Uiso 1 1 d . . .
H4A H 0.829(6) 0.208(5) 0.271(3) 0.017(11) Uiso 1 1 d . . .
H5A H 1.238(10) 0.924(8) 0.227(4) 0.07(2) Uiso 1 1 d . . .
N1 N 0.7743(5) 0.2387(4) 0.2302(2) 0.0192(7) Uani 1 1 d . . .
N2 N 1.1433(5) 0.9629(4) 0.2235(2) 0.0225(8) Uani 1 1 d . . .
N3 N 0.6808(5) 0.6255(4) 0.4519(2) 0.0182(7) Uani 1 1 d . . .
N4 N 0.6336(5) 0.8266(4) 0.40758(19) 0.0174(7) Uani 1 1 d . . .
N5 N 0.3424(5) 0.5358(4) 0.2239(2) 0.0171(7) Uani 1 1 d . . .
N6 N 0.4837(5) 0.4370(4) 0.3308(2) 0.0189(7) Uani 1 1 d . . .
O1 O 0.8545(4) 0.9603(3) 0.26945(17) 0.0194(6) Uani 1 1 d . . .
O2 O 1.1365(4) 0.9597(3) 0.37030(17) 0.0241(7) Uani 1 1 d . . .
O3 O 1.1748(4) 0.5205(3) 0.44359(17) 0.0212(6) Uani 1 1 d . . .
O4 O 1.0259(4) 0.2836(3) 0.37394(17) 0.0252(7) Uani 1 1 d . . .
O6 O 0.3876(4) 0.7886(3) 0.23346(17) 0.0208(6) Uani 1 1 d . . .
O7 O 0.2979(4) 0.2837(3) 0.21147(17) 0.0220(6) Uani 1 1 d . . .
S1 S 1.01807(14) 0.91268(10) 0.28857(6) 0.0162(3) Uani 1 1 d . . .
H5B H 1.174(9) 1.062(8) 0.222(4) 0.057(18) Uiso 1 1 d . . .

loop_
_atom_site_aniso_label
_atom_site_aniso_U_11
_atom_site_aniso_U_22
_atom_site_aniso_U_33
_atom_site_aniso_U_23
_atom_site_aniso_U_13
_atom_site_aniso_U_12
C1 0.026(2) 0.017(2) 0.026(2) 0.0108(17) 0.0077(17) 0.0101(17)
C2 0.023(2) 0.018(2) 0.023(2) 0.0007(17) -0.0006(17) 0.0087(17)
C3 0.0154(19) 0.019(2) 0.023(2) 0.0061(17) 0.0072(16) 0.0062(16)
C4 0.0145(18) 0.0175(19) 0.0205(19) 0.0058(16) 0.0084(15) 0.0071(15)
C5 0.0142(18) 0.0173(19) 0.021(2) 0.0061(16) 0.0066(15) 0.0054(15)
C6 0.0173(19) 0.019(2) 0.025(2) 0.0099(17) 0.0142(16) 0.0104(16)
C7 0.023(2) 0.017(2) 0.023(2) 0.0008(16) 0.0100(17) 0.0058(17)
C8 0.028(2) 0.0121(19) 0.030(2) 0.0062(17) 0.0128(18) 0.0085(17)
C9 0.0183(19) 0.0152(19) 0.028(2) 0.0065(16) 0.0142(17) 0.0089(16)
C10 0.0168(19) 0.0119(18) 0.0213(19) 0.0014(15) 0.0089(15) 0.0055(15)
C11 0.0157(19) 0.0168(19) 0.022(2) 0.0038(16) 0.0101(15) 0.0079(15)
C12 0.0170(19) 0.0138(18) 0.023(2) 0.0031(16) 0.0114(16) 0.0070(15)
C13 0.0179(19) 0.0138(18) 0.021(2) 0.0057(15) 0.0074(16) 0.0063(15)
C14 0.0115(17) 0.0175(19) 0.0151(18) 0.0027(15) 0.0044(14) 0.0058(15)
C15 0.019(2) 0.020(2) 0.024(2) 0.0067(17) 0.0140(16) 0.0082(16)
C16 0.022(2) 0.0152(19) 0.027(2) 0.0042(17) 0.0068(17) 0.0064(16)
C17 0.026(2) 0.0110(18) 0.0147(19) -0.0029(15) -0.0021(16) 0.0054(16)
C19 0.035(4) 0.058(4) 0.045(4) -0.021(3) 0.021(3) -0.012(3)
C18A 0.029(7) 0.034(5) 0.019(7) 0.005(5) 0.009(5) 0.021(5)
C20A 0.041(5) 0.014(3) 0.016(4) 0.003(3) 0.008(4) -0.001(3)
O5A 0.026(4) 0.015(3) 0.018(3) 0.0065(19) 0.008(3) 0.004(3)
C18B 0.022(10) 0.026(8) 0.041(13) 0.006(8) 0.008(9) 0.007(8)
C20B 0.063(13) 0.021(7) 0.042(10) -0.001(7) 0.012(10) 0.009(8)
O5B 0.030(11) 0.034(6) 0.033(11) 0.016(8) 0.011(8) 0.016(7)
Cl1 0.0236(5) 0.0184(5) 0.0236(5) 0.0080(4) 0.0032(4) 0.0093(4)
N1 0.0259(18) 0.0135(16) 0.0165(17) 0.0042(14) 0.0012(14) 0.0076(14)
N2 0.0233(19) 0.0191(18) 0.034(2) 0.0122(16) 0.0183(16) 0.0104(15)
N3 0.0180(16) 0.0188(17) 0.0221(17) 0.0081(14) 0.0081(14) 0.0092(14)
N4 0.0201(17) 0.0140(16) 0.0200(17) 0.0054(13) 0.0072(13) 0.0071(13)
N5 0.0137(16) 0.0170(16) 0.0212(17) 0.0035(13) 0.0046(13) 0.0065(13)
N6 0.0198(17) 0.0142(16) 0.0210(17) 0.0061(13) 0.0039(14) 0.0045(13)
O1 0.0165(14) 0.0168(14) 0.0315(16) 0.0061(12) 0.0107(12) 0.0114(11)
O2 0.0261(16) 0.0202(15) 0.0282(16) 0.0094(13) 0.0076(13) 0.0096(12)
O3 0.0265(16) 0.0171(14) 0.0178(14) 0.0056(12) -0.0011(12) 0.0090(12)
O4 0.0321(17) 0.0161(14) 0.0257(16) 0.0035(12) 0.0003(13) 0.0113(13)
O6 0.0232(15) 0.0191(14) 0.0260(15) 0.0080(12) 0.0096(12) 0.0123(12)
O7 0.0229(15) 0.0145(14) 0.0254(15) 0.0009(12) 0.0039(12) 0.0050(12)
S1 0.0169(5) 0.0128(5) 0.0216(5) 0.0055(4) 0.0068(4) 0.0073(4)

loop_
_atom_type_symbol
_atom_type_description
_atom_type_scat_dispersion_real
_atom_type_scat_dispersion_imag
_atom_type_scat_source
C C 0.0033 0.0016 'International Tables Vol C Tables 4.2.6.8 and 6.1.1.4'
H H 0.0000 0.0000 'International Tables Vol C Tables 4.2.6.8 and 6.1.1.4'
N N 0.0061 0.0033 'International Tables Vol C Tables 4.2.6.8 and 6.1.1.4'
O O 0.0106 0.0060 'International Tables Vol C Tables 4.2.6.8 and 6.1.1.4'
S S 0.1246 0.1234 'International Tables Vol C Tables 4.2.6.8 and 6.1.1.4'
Cl Cl 0.1484 0.1585 'International Tables Vol C Tables 4.2.6.8 and 6.1.1.4'

loop_
_geom_angle_atom_site_label_1
_geom_angle_atom_site_label_2
_geom_angle_atom_site_label_3
_geom_angle
_geom_angle_site_symmetry_1
_geom_angle_site_symmetry_3
N6 C1 H1A 109.5 . .
N6 C1 H1B 109.5 . .
H1A C1 H1B 109.5 . .
N6 C1 H1C 109.5 . .
H1A C1 H1C 109.5 . .
H1B C1 H1C 109.5 . .
N5 C2 H2A 109.5 . .
N5 C2 H2B 109.5 . .
H2A C2 H2B 109.5 . .
N5 C2 H2C 109.5 . .
H2A C2 H2C 109.5 . .
H2B C2 H2C 109.5 . .
O7 C3 N6 121.2(4) . .
O7 C3 N5 120.9(4) . .
N6 C3 N5 117.9(4) . .
N3 C4 N6 126.2(4) . .
N3 C4 C5 111.6(4) . .
N6 C4 C5 122.2(4) . .
C4 C5 N4 105.1(3) . .
C4 C5 C6 122.5(4) . .
N4 C5 C6 132.4(4) . .
O6 C6 N5 120.5(4) . .
O6 C6 C5 127.3(4) . .
N5 C6 C5 112.2(3) . .
N4 C7 N3 113.3(4) . .
N4 C7 H7 123.4 . .
N3 C7 H7 123.4 . .
N4 C8 H8A 109.5 . .
N4 C8 H8B 109.5 . .
H8A C8 H8B 109.5 . .
N4 C8 H8C 109.5 . .
H8A C8 H8C 109.5 . .
H8B C8 H8C 109.5 . .
C14 C9 C10 117.5(4) . .
C14 C9 S1 118.2(3) . .
C10 C9 S1 124.2(3) . .
C11 C10 C9 121.3(4) . .
C11 C10 Cl1 117.7(3) . .
C9 C10 Cl1 121.0(3) . .
C10 C11 C12 121.3(4) . .
C10 C11 H11 119.4 . .
C12 C11 H11 119.4 . .
N1 C12 C11 121.0(4) . .
N1 C12 C13 120.8(4) . .
C11 C12 C13 118.2(3) . .
C14 C13 C12 119.0(3) . .
C14 C13 C15 118.5(4) . .
C12 C13 C15 122.5(3) . .
C9 C14 C13 122.6(4) . .
C9 C14 H14 118.7 . .
C13 C14 H14 118.7 . .
O4 C15 O3 121.8(4) . .
O4 C15 C13 123.1(4) . .
O3 C15 C13 115.1(3) . .
N1 C16 C17 113.3(3) . .
N1 C16 H16A 108.9 . .
C17 C16 H16A 108.9 . .
N1 C16 H16B 108.9 . .
C17 C16 H16B 108.9 . .
H16A C16 H16B 107.7 . .
C18A C17 O5A 112.8(7) . .
C18A C17 C18B 86.3(11) . .
O5A C17 C18B 27.1(7) . .
C18A C17 C16 133.4(7) . .
O5A C17 C16 113.8(4) . .
C18B C17 C16 140.2(10) . .
C18A C17 O5B 17.2(11) . .
O5A C17 O5B 129.7(8) . .
C18B C17 O5B 102.9(12) . .
C16 C17 O5B 116.5(8) . .
C20B C19 C20A 153.5(14) . .
C20B C19 C18B 120.2(16) . .
C20A C19 C18B 33.4(9) . .
C20B C19 C18A 48.4(14) . .
C20A C19 C18A 106.6(8) . .
C18B C19 C18A 73.9(11) . .
C17 C18A C19 102.7(8) . .
C19 C20A O5A 113.8(7) . .
C20A O5A C17 104.0(6) . .
C17 C18B C19 97.0(12) . .
C19 C20B O5B 112.2(19) . .
C20B O5B C17 105.1(13) . .
C12 N1 C16 124.5(3) . .
C12 N1 H4A 112(3) . .
C16 N1 H4A 124(3) . .
S1 N2 H5A 112(4) . .
S1 N2 H5B 111(4) . .
H5A N2 H5B 119(6) . .
C7 N3 C4 103.5(3) . .
C7 N4 C5 106.6(3) . .
C7 N4 C8 125.7(3) . .
C5 N4 C8 127.6(3) . .
C3 N5 C6 126.0(3) . .
C3 N5 C2 115.7(3) . .
C6 N5 C2 118.3(3) . .
C3 N6 C4 119.2(3) . .
C3 N6 C1 119.1(3) . .
C4 N6 C1 121.6(3) . .
C15 O3 H3A 108(3) . .
O2 S1 O1 116.68(17) . .
O2 S1 N2 112.93(19) . .
O1 S1 N2 107.18(19) . .
O2 S1 C9 105.81(18) . .
O1 S1 C9 111.13(18) . .
N2 S1 C9 102.19(19) . .

loop_
_geom_bond_atom_site_label_1
_geom_bond_atom_site_label_2
_geom_bond_distance
_geom_bond_site_symmetry_2
C1 N6 1.462(5) .
C1 H1A 0.9600 .
C1 H1B 0.9600 .
C1 H1C 0.9600 .
C2 N5 1.459(5) .
C2 H2A 0.9600 .
C2 H2B 0.9600 .
C2 H2C 0.9600 .
C3 O7 1.225(5) .
C3 N6 1.364(5) .
C3 N5 1.388(5) .
C4 N3 1.358(5) .
C4 N6 1.364(5) .
C4 C5 1.364(5) .
C5 N4 1.382(5) .
C5 C6 1.410(6) .
C6 O6 1.222(5) .
C6 N5 1.404(5) .
C7 N4 1.325(5) .
C7 N3 1.338(5) .
C7 H7 0.9300 .
C8 N4 1.456(5) .
C8 H8A 0.9600 .
C8 H8B 0.9600 .
C8 H8C 0.9600 .
C9 C14 1.369(5) .
C9 C10 1.413(6) .
C9 S1 1.746(4) .
C10 C11 1.364(5) .
C10 Cl1 1.728(4) .
C11 C12 1.405(5) .
C11 H11 0.9300 .
C12 N1 1.346(5) .
C12 C13 1.409(6) .
C13 C14 1.403(5) .
C13 C15 1.470(6) .
C14 H14 0.9300 .
C15 O4 1.221(5) .
C15 O3 1.315(5) .
C16 N1 1.452(5) .
C16 C17 1.488(6) .
C16 H16A 0.9700 .
C16 H16B 0.9700 .
C17 C18A 1.273(18) .
C17 O5A 1.376(8) .
C17 C18B 1.42(2) .
C17 O5B 1.52(2) .
C19 C20B 0.981(19) .
C19 C20A 1.199(12) .
C19 C18B 1.52(2) .
C19 C18A 1.543(16) .
C20A O5A 1.375(10) .
C20B O5B 1.36(3) .
N1 H4A 0.86(5) .
N2 S1 1.613(3) .
N2 H5A 0.90(8) .
N2 H5B 0.88(7) .
O1 S1 1.434(3) .
O2 S1 1.430(3) .
O3 H3A 0.93(5) .
